data_7217080
loop_
_publ_author_name
'Li, Yan'
'Jia, Yiming'
'Wang, Zhenwen'
'Li, Xianghui'
'Feng, Wen'
'Deng, Pengchi'
'Yuan, Lihua'

_publ_section_title
;
 An insight into the extraction of transition metal ions by picolinamides
 associated with intramolecular hydrogen bonding and rotational
 isomerization
;
_journal_issue 56
_journal_name_full 'RSC Advances'
_journal_page_first 29702
_journal_paper_doi 10.1039/C4RA02030H
_journal_volume 4
_journal_year 2014
_chemical_formula_moiety 'C25 H27 N3 O4'
_chemical_formula_sum 'C25 H27 N3 O4'
_chemical_formula_weight 433.50
_chemical_name_systematic
;
 ? 
;
_space_group_crystal_system monoclinic
_space_group_IT_number 14
_space_group_name_Hall '-P 2yn'
_space_group_name_H-M_alt 'P 1 21/n 1'
_symmetry_space_group_name_Hall '-P 2yn'
_symmetry_space_group_name_H-M 'P 1 21/n 1'
_atom_sites_solution_hydrogens geom
_atom_sites_solution_primary direct
_atom_sites_solution_secondary difmap
_audit_creation_date 2011-11-01
_audit_creation_method
;
  Olex2 1.1
  (compiled 2011.09.07 svn.r1971, GUI svn.r3853)
;
_cell_angle_alpha 90.00
_cell_angle_beta 97.110(4)
_cell_angle_gamma 90.00
_cell_formula_units_Z 4
_cell_length_a 15.0617(7)
_cell_length_b 8.8547(6)
_cell_length_c 17.7386(10)
_cell_measurement_reflns_used 2817
_cell_measurement_temperature 293(2)
_cell_measurement_theta_max 29.1241
_cell_measurement_theta_min 2.9738
_cell_volume 2347.5(2)
_computing_cell_refinement
;
CrysAlisPro, Agilent Technologies,
Version 1.171.35.11 (release 16-05-2011 CrysAlis171 .NET)
(compiled May 16 2011,17:55:39)
;
_computing_data_collection
;
CrysAlisPro, Agilent Technologies,
Version 1.171.35.11 (release 16-05-2011 CrysAlis171 .NET)
(compiled May 16 2011,17:55:39)
;
_computing_data_reduction
;
CrysAlisPro, Agilent Technologies,
Version 1.171.35.11 (release 16-05-2011 CrysAlis171 .NET)
(compiled May 16 2011,17:55:39)
;
_computing_molecular_graphics
;
O. V. Dolomanov, L. J. Bourhis, R. J. Gildea, J. A. K. Howard and H. Puschmann,
OLEX2: a complete structure solution, refinement and analysis program.
J. Appl. Cryst. (2009). 42, 339-341.
;
_computing_publication_material
;
O. V. Dolomanov, L. J. Bourhis, R. J. Gildea, J. A. K. Howard and H. Puschmann,
OLEX2: a complete structure solution, refinement and analysis program.
J. Appl. Cryst. (2009). 42, 339-341.
;
_computing_structure_refinement
;
SHELXL, G.M. Sheldrick, Acta Cryst.
2008). A64, 112-122
;
_computing_structure_solution
;
SHELXS, G.M. Sheldrick, Acta Cryst.
(2008). A64, 112-122
;
_diffrn_ambient_temperature 293.15
_diffrn_detector_area_resol_mean 16.0874
_diffrn_measured_fraction_theta_full 0.998
_diffrn_measured_fraction_theta_max 0.998
_diffrn_measurement_details
;
  1 omega  -76.00  -38.00   1.0000   15.0000
omega____ theta____ kappa____ phi______ frames
    -      -16.8924  134.0000  -68.0000 38

  2 omega   -6.00   54.00   1.0000   15.0000
omega____ theta____ kappa____ phi______ frames
    -       19.8611 -113.0000  146.0000 60

  3 omega    8.00   91.00   1.0000   15.0000
omega____ theta____ kappa____ phi______ frames
    -       19.8611   38.0000 -120.0000 83

  4 omega   30.00   64.00   1.0000   15.0000
omega____ theta____ kappa____ phi______ frames
    -       19.8611   38.0000  -60.0000 34

  5 omega   -6.00   19.00   1.0000   15.0000
omega____ theta____ kappa____ phi______ frames
    -       19.8611   38.0000  120.0000 25
;
_diffrn_measurement_device_type 'Xcalibur, Eos'
_diffrn_measurement_method '\w scans'
_diffrn_orient_matrix_UB_11 0.0096702000
_diffrn_orient_matrix_UB_12 0.0770117000
_diffrn_orient_matrix_UB_13 0.0084086000
_diffrn_orient_matrix_UB_21 0.0041510000
_diffrn_orient_matrix_UB_22 -0.0165315000
_diffrn_orient_matrix_UB_23 0.0393965000
_diffrn_orient_matrix_UB_31 0.0462809000
_diffrn_orient_matrix_UB_32 -0.0146314000
_diffrn_orient_matrix_UB_33 -0.0002037000
_diffrn_radiation_monochromator graphite
_diffrn_radiation_type 'Mo K\a'
_diffrn_radiation_wavelength 0.7107
_diffrn_reflns_av_R_equivalents 0.0268
_diffrn_reflns_av_unetI/netI 0.0409
_diffrn_reflns_limit_h_max 17
_diffrn_reflns_limit_h_min -17
_diffrn_reflns_limit_k_max 10
_diffrn_reflns_limit_k_min -10
_diffrn_reflns_limit_l_max 21
_diffrn_reflns_limit_l_min -17
_diffrn_reflns_number 9186
_diffrn_reflns_theta_full 25.00
_diffrn_reflns_theta_max 25.00
_diffrn_reflns_theta_min 2.98
_diffrn_source 'Enhance (Mo) X-ray Source'
_diffrn_source_current n/a
_diffrn_source_voltage n/a
_exptl_absorpt_coefficient_mu 0.084
_exptl_absorpt_correction_T_max 1.00000
_exptl_absorpt_correction_T_min 0.95555
_exptl_absorpt_correction_type multi-scan
_exptl_absorpt_process_details
;
CrysAlisPro, Agilent Technologies,
Version 1.171.35.11 (release 16-05-2011 CrysAlis171 .NET)
(compiled May 16 2011,17:55:39)
Empirical absorption correction using spherical harmonics,
 implemented in SCALE3 ABSPACK scaling algorithm.
;
_exptl_crystal_colour colorless
_exptl_crystal_density_diffrn 1.227
_exptl_crystal_density_method 'not measured'
_exptl_crystal_description block
_exptl_crystal_F_000 920
_exptl_crystal_size_max 0.38
_exptl_crystal_size_mid 0.35
_exptl_crystal_size_min 0.35
_refine_diff_density_max 0.250
_refine_diff_density_min -0.241
_refine_diff_density_rms 0.052
_refine_ls_extinction_method none
_refine_ls_goodness_of_fit_ref 1.058
_refine_ls_hydrogen_treatment constr
_refine_ls_matrix_type full
_refine_ls_number_parameters 291
_refine_ls_number_reflns 4124
_refine_ls_number_restraints 0
_refine_ls_restrained_S_all 1.058
_refine_ls_R_factor_all 0.1052
_refine_ls_R_factor_gt 0.0753
_refine_ls_shift/su_max 0.000
_refine_ls_shift/su_mean 0.000
_refine_ls_structure_factor_coef Fsqd
_refine_ls_weighting_details 'calc w=1/[\s^2^(Fo^2^)+(0.0741P)^2^+2.5589P] where P=(Fo^2^+2Fc^2^)/3'
_refine_ls_weighting_scheme calc
_refine_ls_wR_factor_gt 0.1992
_refine_ls_wR_factor_ref 0.2198
_reflns_number_gt 2835
_reflns_number_total 4124
_reflns_threshold_expression >2sigma(I)
_cod_data_source_file c4ra02030h1.cif
_cod_data_source_block 111031_s5_ly
_cod_original_cell_volume 2347.6(2)
_cod_database_code 7217080
_chemical_oxdiff_formula C20H20N2O5
_reflns_odcompleteness_completeness 99.75
_reflns_odcompleteness_iscentric 1
_reflns_odcompleteness_theta 26.32

loop_
_space_group_symop_id
_space_group_symop_operation_xyz
1 'x, y, z'
2 '-x+1/2, y+1/2, -z+1/2'
3 '-x, -y, -z'
4 'x-1/2, -y-1/2, z-1/2'

loop_
_atom_site_label
_atom_site_type_symbol
_atom_site_fract_x
_atom_site_fract_y
_atom_site_fract_z
_atom_site_U_iso_or_equiv
_atom_site_adp_type
_atom_site_occupancy
_atom_site_symmetry_multiplicity
_atom_site_calc_flag
_atom_site_refinement_flags
O1 O 0.15718(16) 0.3010(3) -0.11550(16) 0.0709(8) Uani 1 1 d .
O2 O 0.44534(18) 0.4903(4) -0.13561(16) 0.0797(9) Uani 1 1 d .
O3 O 0.42045(19) -0.0062(4) 0.16962(18) 0.0892(10) Uani 1 1 d .
O4 O 0.16878(17) 0.3096(3) 0.10522(17) 0.0750(8) Uani 1 1 d .
N1 N 0.31534(18) 0.4186(4) -0.09286(16) 0.0565(8) Uani 1 1 d .
H1 H 0.2949 0.3680 -0.0574 0.068 Uiso 1 1 calc R
N2 N 0.40328(17) 0.2470(3) 0.01458(15) 0.0504(7) Uani 1 1 d .
N3 N 0.30196(18) 0.1234(4) 0.11062(17) 0.0583(8) Uani 1 1 d .
H3 H 0.2860 0.1786 0.0714 0.070 Uiso 1 1 calc R
C1 C 0.1543(6) -0.0164(9) -0.0818(7) 0.210(5) Uani 1 1 d .
H1A H 0.1496 -0.0520 -0.1332 0.315 Uiso 1 1 calc R
H1B H 0.1509 -0.1004 -0.0481 0.315 Uiso 1 1 calc R
H1C H 0.2105 0.0344 -0.0693 0.315 Uiso 1 1 calc R
C2 C 0.0832(5) 0.0858(8) -0.0740(4) 0.135(3) Uani 1 1 d .
H2A H 0.0916 0.1297 -0.0235 0.162 Uiso 1 1 calc R
H2B H 0.0270 0.0311 -0.0797 0.162 Uiso 1 1 calc R
C3 C 0.0786(3) 0.2120(6) -0.1331(3) 0.0981(17) Uani 1 1 d .
H3A H 0.0764 0.1698 -0.1838 0.118 Uiso 1 1 calc R
H3B H 0.0256 0.2732 -0.1309 0.118 Uiso 1 1 calc R
C4 C 0.1664(2) 0.4282(4) -0.15716(19) 0.0542(9) Uani 1 1 d .
C5 C 0.1009(3) 0.4914(5) -0.2079(2) 0.0667(11) Uani 1 1 d .
H5 H 0.0450 0.4457 -0.2172 0.080 Uiso 1 1 calc R
C6 C 0.1179(3) 0.6223(5) -0.2452(2) 0.0748(12) Uani 1 1 d .
H6 H 0.0731 0.6661 -0.2789 0.090 Uiso 1 1 calc R
C7 C 0.2005(3) 0.6887(6) -0.2328(3) 0.0829(13) Uani 1 1 d .
H7 H 0.2117 0.7769 -0.2585 0.100 Uiso 1 1 calc R
C8 C 0.2676(3) 0.6250(5) -0.1823(2) 0.0678(11) Uani 1 1 d .
H8 H 0.3235 0.6707 -0.1740 0.081 Uiso 1 1 calc R
C9 C 0.2514(2) 0.4938(4) -0.14420(19) 0.0518(9) Uani 1 1 d .
C10 C 0.4048(2) 0.4168(4) -0.0929(2) 0.0555(9) Uani 1 1 d .
C11 C 0.4524(2) 0.3127(4) -0.03389(19) 0.0526(9) Uani 1 1 d .
C12 C 0.5436(2) 0.2890(5) -0.0319(2) 0.0648(11) Uani 1 1 d .
H12 H 0.5759 0.3358 -0.0667 0.078 Uiso 1 1 calc R
C13 C 0.5850(2) 0.1942(5) 0.0233(3) 0.0716(12) Uani 1 1 d .
H13 H 0.6462 0.1761 0.0261 0.086 Uiso 1 1 calc R
C14 C 0.5361(2) 0.1268(5) 0.0738(2) 0.0633(10) Uani 1 1 d .
H14 H 0.5632 0.0632 0.1116 0.076 Uiso 1 1 calc R
C15 C 0.4447(2) 0.1556(4) 0.0673(2) 0.0533(9) Uani 1 1 d .
C16 C 0.3890(2) 0.0823(4) 0.1215(2) 0.0564(9) Uani 1 1 d .
C17 C 0.2343(2) 0.0872(5) 0.1554(2) 0.0571(9) Uani 1 1 d .
C18 C 0.2339(3) -0.0411(5) 0.1992(2) 0.0744(12) Uani 1 1 d .
H18 H 0.2805 -0.1103 0.2004 0.089 Uiso 1 1 calc R
C19 C 0.1646(3) -0.0669(7) 0.2412(3) 0.0915(15) Uani 1 1 d .
H19 H 0.1641 -0.1543 0.2702 0.110 Uiso 1 1 calc R
C20 C 0.0963(3) 0.0353(7) 0.2405(3) 0.0895(16) Uani 1 1 d .
H20 H 0.0508 0.0183 0.2704 0.107 Uiso 1 1 calc R
C21 C 0.0945(3) 0.1633(6) 0.1960(2) 0.0794(13) Uani 1 1 d .
H21 H 0.0474 0.2315 0.1952 0.095 Uiso 1 1 calc R
C22 C 0.1628(2) 0.1896(5) 0.1527(2) 0.0605(10) Uani 1 1 d .
C23 C 0.1049(3) 0.4284(6) 0.1058(3) 0.0920(15) Uani 1 1 d .
H23A H 0.1079 0.4721 0.1562 0.110 Uiso 1 1 calc R
H23B H 0.0449 0.3900 0.0914 0.110 Uiso 1 1 calc R
C24 C 0.1278(4) 0.5454(7) 0.0496(4) 0.1089(19) Uani 1 1 d .
H24A H 0.1248 0.4991 -0.0002 0.131 Uiso 1 1 calc R
H24B H 0.0833 0.6251 0.0467 0.131 Uiso 1 1 calc R
C25 C 0.2167(5) 0.6122(8) 0.0691(5) 0.149(3) Uani 1 1 d .
H25A H 0.2276 0.6846 0.0310 0.224 Uiso 1 1 calc R
H25B H 0.2613 0.5342 0.0716 0.224 Uiso 1 1 calc R
H25C H 0.2196 0.6615 0.1175 0.224 Uiso 1 1 calc R

loop_
_atom_site_aniso_label
_atom_site_aniso_U_11
_atom_site_aniso_U_22
_atom_site_aniso_U_33
_atom_site_aniso_U_23
_atom_site_aniso_U_13
_atom_site_aniso_U_12
O1 0.0524(15) 0.0744(18) 0.0844(19) 0.0159(16) 0.0019(13) -0.0141(13)
O2 0.0634(17) 0.099(2) 0.0819(19) 0.0162(18) 0.0313(15) -0.0047(16)
O3 0.0590(17) 0.108(2) 0.098(2) 0.036(2) 0.0000(15) 0.0104(17)
O4 0.0606(16) 0.0766(19) 0.092(2) 0.0128(17) 0.0256(14) 0.0163(14)
N1 0.0440(16) 0.075(2) 0.0506(16) 0.0067(16) 0.0045(12) -0.0078(15)
N2 0.0424(14) 0.0592(18) 0.0496(16) -0.0095(14) 0.0053(12) -0.0011(14)
N3 0.0510(17) 0.069(2) 0.0562(17) 0.0078(16) 0.0114(13) 0.0106(15)
C1 0.191(9) 0.090(5) 0.339(15) 0.030(7) -0.008(9) 0.019(6)
C2 0.137(6) 0.122(5) 0.140(6) 0.021(5) -0.006(4) -0.066(5)
C3 0.067(3) 0.098(4) 0.124(4) 0.022(3) -0.009(3) -0.027(3)
C4 0.050(2) 0.061(2) 0.053(2) 0.0030(18) 0.0098(15) -0.0013(18)
C5 0.051(2) 0.086(3) 0.063(2) -0.001(2) 0.0045(17) 0.001(2)
C6 0.073(3) 0.087(3) 0.063(3) 0.012(2) 0.004(2) 0.013(2)
C7 0.098(3) 0.080(3) 0.071(3) 0.024(2) 0.011(2) -0.003(3)
C8 0.067(2) 0.077(3) 0.059(2) 0.005(2) 0.0057(19) -0.016(2)
C9 0.051(2) 0.061(2) 0.0436(18) -0.0035(17) 0.0070(14) -0.0022(17)
C10 0.051(2) 0.066(2) 0.051(2) -0.0097(19) 0.0106(16) -0.0066(18)
C11 0.0427(18) 0.062(2) 0.054(2) -0.0144(18) 0.0092(15) -0.0056(17)
C12 0.048(2) 0.078(3) 0.070(2) -0.014(2) 0.0133(18) -0.007(2)
C13 0.0369(19) 0.086(3) 0.090(3) -0.016(3) 0.0027(19) 0.005(2)
C14 0.045(2) 0.071(3) 0.072(2) -0.008(2) -0.0009(17) 0.0048(19)
C15 0.0447(18) 0.058(2) 0.056(2) -0.0110(18) -0.0002(15) 0.0029(17)
C16 0.049(2) 0.062(2) 0.056(2) -0.0023(19) -0.0011(16) 0.0044(18)
C17 0.052(2) 0.069(2) 0.051(2) -0.0032(19) 0.0059(15) -0.0052(19)
C18 0.066(3) 0.086(3) 0.070(3) 0.013(2) 0.003(2) -0.002(2)
C19 0.087(3) 0.112(4) 0.077(3) 0.024(3) 0.016(3) -0.016(3)
C20 0.078(3) 0.130(5) 0.065(3) 0.002(3) 0.025(2) -0.027(3)
C21 0.061(2) 0.105(4) 0.076(3) -0.006(3) 0.022(2) -0.003(2)
C22 0.049(2) 0.074(3) 0.059(2) -0.005(2) 0.0116(16) -0.0007(19)
C23 0.070(3) 0.095(4) 0.114(4) 0.009(3) 0.023(3) 0.033(3)
C24 0.103(4) 0.098(4) 0.129(5) 0.024(4) 0.027(3) 0.043(4)
C25 0.153(6) 0.099(5) 0.197(8) 0.012(5) 0.030(6) -0.012(5)

loop_
_atom_type_symbol
_atom_type_description
_atom_type_scat_dispersion_real
_atom_type_scat_dispersion_imag
_atom_type_scat_source
C C 0.0033 0.0016 'International Tables Vol C Tables 4.2.6.8 and 6.1.1.4'
H H 0.0000 0.0000 'International Tables Vol C Tables 4.2.6.8 and 6.1.1.4'
N N 0.0061 0.0033 'International Tables Vol C Tables 4.2.6.8 and 6.1.1.4'
O O 0.0106 0.0060 'International Tables Vol C Tables 4.2.6.8 and 6.1.1.4'

loop_
_geom_angle_atom_site_label_1
_geom_angle_atom_site_label_2
_geom_angle_atom_site_label_3
_geom_angle
C4 O1 C3 118.4(3)
C22 O4 C23 118.3(3)
C9 N1 H1 116.2
C10 N1 H1 116.2
C10 N1 C9 127.6(3)
C15 N2 C11 117.9(3)
C16 N3 H3 116.0
C16 N3 C17 128.1(3)
C17 N3 H3 116.0
H1A C1 H1B 109.5
H1A C1 H1C 109.5
H1B C1 H1C 109.5
C2 C1 H1A 109.5
C2 C1 H1B 109.5
C2 C1 H1C 109.5
C1 C2 H2A 109.3
C1 C2 H2B 109.3
C1 C2 C3 111.7(7)
H2A C2 H2B 107.9
C3 C2 H2A 109.3
C3 C2 H2B 109.3
O1 C3 C2 106.8(4)
O1 C3 H3A 110.4
O1 C3 H3B 110.4
C2 C3 H3A 110.4
C2 C3 H3B 110.4
H3A C3 H3B 108.6
O1 C4 C5 125.5(3)
O1 C4 C9 114.0(3)
C5 C4 C9 120.6(4)
C4 C5 H5 120.0
C4 C5 C6 119.9(4)
C6 C5 H5 120.0
C5 C6 H6 119.8
C7 C6 C5 120.3(4)
C7 C6 H6 119.8
C6 C7 H7 119.9
C6 C7 C8 120.3(4)
C8 C7 H7 119.9
C7 C8 H8 120.0
C9 C8 C7 120.0(4)
C9 C8 H8 120.0
C4 C9 N1 116.7(3)
C8 C9 N1 124.5(3)
C8 C9 C4 118.8(3)
O2 C10 N1 124.8(4)
O2 C10 C11 121.8(3)
N1 C10 C11 113.4(3)
N2 C11 C10 117.3(3)
N2 C11 C12 123.0(4)
C12 C11 C10 119.7(3)
C11 C12 H12 121.0
C13 C12 C11 118.1(4)
C13 C12 H12 121.0
C12 C13 H13 120.1
C14 C13 C12 119.9(3)
C14 C13 H13 120.1
C13 C14 H14 120.9
C13 C14 C15 118.3(4)
C15 C14 H14 120.9
N2 C15 C14 122.9(4)
N2 C15 C16 117.5(3)
C14 C15 C16 119.6(3)
O3 C16 N3 124.3(4)
O3 C16 C15 122.1(3)
N3 C16 C15 113.7(3)
C18 C17 N3 124.2(4)
C18 C17 C22 119.7(4)
C22 C17 N3 116.1(3)
C17 C18 H18 120.0
C19 C18 C17 120.0(4)
C19 C18 H18 120.0
C18 C19 H19 119.8
C20 C19 C18 120.4(5)
C20 C19 H19 119.8
C19 C20 H20 119.7
C19 C20 C21 120.6(4)
C21 C20 H20 119.7
C20 C21 H21 120.2
C22 C21 C20 119.6(4)
C22 C21 H21 120.2
O4 C22 C17 114.5(3)
O4 C22 C21 125.9(4)
C21 C22 C17 119.6(4)
O4 C23 H23A 110.3
O4 C23 H23B 110.3
O4 C23 C24 107.0(4)
H23A C23 H23B 108.6
C24 C23 H23A 110.3
C24 C23 H23B 110.3
C23 C24 H24A 108.9
C23 C24 H24B 108.9
H24A C24 H24B 107.7
C25 C24 C23 113.4(5)
C25 C24 H24A 108.9
C25 C24 H24B 108.9
C24 C25 H25A 109.5
C24 C25 H25B 109.5
C24 C25 H25C 109.5
H25A C25 H25B 109.5
H25A C25 H25C 109.5
H25B C25 H25C 109.5

loop_
_geom_bond_atom_site_label_1
_geom_bond_atom_site_label_2
_geom_bond_distance
O1 C3 1.424(5)
O1 C4 1.364(4)
O2 C10 1.219(4)
O3 C16 1.211(4)
O4 C22 1.365(5)
O4 C23 1.426(5)
N1 H1 0.8600
N1 C9 1.408(4)
N1 C10 1.348(4)
N2 C11 1.335(4)
N2 C15 1.332(4)
N3 H3 0.8600
N3 C16 1.351(4)
N3 C17 1.405(4)
C1 H1A 0.9600
C1 H1B 0.9600
C1 H1C 0.9600
C1 C2 1.422(10)
C2 H2A 0.9700
C2 H2B 0.9700
C2 C3 1.527(8)
C3 H3A 0.9700
C3 H3B 0.9700
C4 C5 1.370(5)
C4 C9 1.398(5)
C5 H5 0.9300
C5 C6 1.374(6)
C6 H6 0.9300
C6 C7 1.369(6)
C7 H7 0.9300
C7 C8 1.384(6)
C8 H8 0.9300
C8 C9 1.381(5)
C10 C11 1.508(5)
C11 C12 1.385(5)
C12 H12 0.9300
C12 C13 1.379(6)
C13 H13 0.9300
C13 C14 1.366(6)
C14 H14 0.9300
C14 C15 1.390(5)
C15 C16 1.500(5)
C17 C18 1.377(6)
C17 C22 1.404(5)
C18 H18 0.9300
C18 C19 1.373(6)
C19 H19 0.9300
C19 C20 1.369(7)
C20 H20 0.9300
C20 C21 1.380(7)
C21 H21 0.9300
C21 C22 1.378(5)
C23 H23A 0.9700
C23 H23B 0.9700
C23 C24 1.507(7)
C24 H24A 0.9700
C24 H24B 0.9700
C24 C25 1.466(8)
C25 H25A 0.9600
C25 H25B 0.9600
C25 H25C 0.9600

loop_
_geom_hbond_atom_site_label_D
_geom_hbond_atom_site_label_H
_geom_hbond_atom_site_label_A
_geom_hbond_distance_DH
_geom_hbond_distance_HA
_geom_hbond_distance_DA
_geom_hbond_angle_DHA
N1 H1 N2 0.86 2.22 2.659(4) 111.6
N3 H3 N2 0.86 2.22 2.659(4) 111.3
